data_2000934
loop_
_publ_author_name
'Bocelli, G.'
'Cantoni, A.'

_publ_section_title
;
 <i>N</i>-(4-Chlorobenzylidene)-2-(4-imidazolyl)ethylamine
;
_journal_issue 5
_journal_name_full 'Acta Crystallographica Section C'
_journal_page_first 961
_journal_page_last 963
_journal_paper_doi 10.1107/S0108270191012623
_journal_volume 48
_journal_year 1992
_chemical_formula_sum 'C12 H12 Cl N3'
_chemical_formula_weight 233.7
_space_group_IT_number 2
_space_group_name_Hall '-P 1'
_space_group_name_H-M_alt 'P -1'
_symmetry_cell_setting triclinic
_symmetry_space_group_name_Hall '-P 1'
_symmetry_space_group_name_H-M 'P -1'
_cell_angle_alpha 110.98(3)
_cell_angle_beta 105.54(2)
_cell_angle_gamma 94.45(3)
_cell_formula_units_Z 4
_cell_length_a 13.768(2)
_cell_length_b 9.947(2)
_cell_length_c 9.825(3)
_cell_volume 1187.7(6)
_diffrn_radiation_type Cu
_diffrn_radiation_wavelength 1.5418
_exptl_absorpt_coefficient_mu 2.68
_exptl_crystal_density_diffrn 1.30
_exptl_crystal_F_000 488
_cod_data_source_file pa0238.cif
_cod_data_source_block pa0238a
_cod_original_cell_volume 1187.7
_cod_original_formula_sum 'C12 H12 Cl1 N3'
_cod_database_code 2000934

loop_
_space_group_symop_id
_space_group_symop_operation_xyz
1 x,y,z
2 -x,-y,-z

loop_
_atom_site_label
_atom_site_fract_x
_atom_site_fract_y
_atom_site_fract_z
_atom_site_U_iso_or_equiv
Cl .1479(2) .9293(2) .0887(2) .0932(12)
C1 .0899(7) .8887(7) .2086(9) .064(4)
C2 -.0152(9) .8634(10) .1685(11) .079(5)
C3 -.0631(7) .8270(8) .2602(10) .069(5)
C4 -.0075(6) .8122(6) .3912(8) .054(4)
C5 .0993(7) .8415(8) .4281(10) .066(5)
C6 .1467(7) .8783(8) .3387(10) .068(5)
C7 -.0584(7) .7714(7) .4879(10) .063(4)
N8 -.0123(5) .7521(6) .6065(7) .065(3)
C9 -.0764(7) .7109(9) .6862(10) .067(5)
C10 -.0584(7) .5652(11) .6972(13) .073(5)
C11 -.1359(5) .5043(7) .7530(9) .053(4)
N12 -.2329(5) .4338(7) .6535(7) .063(4)
C13 -.2795(8) .3962(9) .7372(11) .069(5)
N14 -.2223(5) .4369(6) .8803(8) .063(4)
C15 -.1284(7) .5081(8) .8929(10) .060(4)
Cl' -.6821(2) 1.2197(2) 2.0553(2) .0986(13)
C1' -.6135(7) 1.1302(8) 1.9365(9) .067(4)
C2' -.6647(7) 1.0109(9) 1.8021(10) .075(5)
C3' -.6103(7) .9440(10) 1.7098(11) .073(5)
C4' -.5066(6) .9910(8) 1.7454(9) .066(4)
C5' -.4591(7) 1.1123(9) 1.8790(10) .077(5)
C6' -.5108(7) 1.1836(10) 1.9762(11) .076(5)
C7' -.4450(7) .9200(10) 1.6483(12) .080(5)
N8' -.4833(5) .8101(8) 1.5218(9) .086(4)
C9' -.4119(9) .7517(11) 1.4364(14) .093(7)
C10' -.4127(9) .5971(11) 1.4147(14) .087(6)
C11' -.3479(6) .5272(8) 1.3196(8) .063(4)
N12' -.2842(5) .4410(6) 1.3596(7) .062(3)
C13' -.2376(6) .3926(8) 1.2526(8) .060(4)
N14' -.2670(5) .4419(7) 1.1455(7) .067(3)
C15' -.3366(6) .5275(9) 1.1890(9) .071(5)
H2A -.051(5) .865(7) .089(7) .05(2)
H3A -.134(5) .801(6) .238(6) .06(2)
H5A .129(4) .834(6) .511(6) .037(18)
H6A .216(6) .891(9) .355(9) .11(3)
H7A -.135(5) .745(6) .439(6) .055(19)
H91A -.157(5) .696(6) .643(7) .07(2)
H92A -.051(6) .803(9) .805(10) .13(3)
H101A .001(5) .595(7) .781(7) .06(2)
H102A -.061(6) .495(9) .592(10) .11(3)
H13A -.344(4) .348(5) .703(5) .25(16)
H14A -.236(6) .429(8) .962(9) .5(3)
H15A -.081(6) .542(8) .974(9) 1.0(3)
H2B -.739(5) .987(7) 1.785(7) .08(2)
H3B -.636(4) .863(6) 1.633(6) .038(19)
H5B -.383(5) 1.150(6) 1.916(6) .055(18)
H6B -.466(8) 1.277(9) 2.090(11) .11(5)
H7B -.363(6) .970(8) 1.695(9) .11(3)
H91B -.442(6) .741(9) 1.310(10) .14(3)
H92B -.343(7) .795(10) 1.502(10) .12(4)
H101B -.482(6) .530(8) 1.369(8) .10(3)
H102B -.381(7) .644(11) 1.535(11) .15(4)
H12B -.269(6) .429(8) 1.447(9) .04(3)
H13B -.183(6) .336(8) 1.279(8) .10(3)
H15B -.358(5) .575(7) 1.128(7) .07(2)

loop_
_geom_bond_atom_site_label_1
_geom_bond_atom_site_label_2
_geom_bond_distance
Cl C1 1.727(11)
C1 C2 1.371(15)
C1 C6 1.352(13)
C2 C3 1.376(17)
C3 C4 1.375(12)
C4 C5 1.397(12)
C4 C7 1.465(14)
C5 C6 1.353(16)
C7 N8 1.257(12)
Cl' C1' 1.738(10)
C1' C2' 1.378(9)
C1' C6' 1.369(13)
C2' C3' 1.354(15)
C3' C4' 1.375(12)
C4' C5' 1.374(9)
C4' C7' 1.474(14)
C5' C6' 1.371(15)
C7' N8' 1.267(10)
N8 C9 1.451(14)
C9 C10 1.526(16)
C10 C11 1.502(16)
C11 N12 1.377(8)
C11 C15 1.337(14)
N12 C13 1.301(15)
C13 N14 1.308(12)
N14 C15 1.378(12)
N8' C9' 1.480(16)
C9' C10' 1.474(16)
C10' C11' 1.493(16)
C11' N12' 1.354(11)
C11' C15' 1.334(13)
N12' C13' 1.340(11)
C13' N14' 1.298(12)
N14' C15' 1.383(11)
